data_1505994
loop_
_publ_author_name
'Kobayashi, Kenji'
'Shimaoka, Reishi'
'Kawahata, Masatoshi'
'Yamanaka, Masamichi'
'Yamaguchi, Kentaro'

_publ_section_title
;
 Synthesis and cofacial pi-stacked packing arrangement of
 6,13-bis(alkylthio)pentacene.
;
_journal_issue 11
_journal_name_full 'Organic letters'
_journal_page_first 2385
_journal_page_last 2388
_journal_paper_doi 10.1021/ol060679x
_journal_volume 8
_journal_year 2006
_chemical_formula_moiety 'C24 H18 S2'
_chemical_formula_sum 'C24 H18 S2'
_chemical_formula_weight 370.50
_chemical_melting_point 289
_chemical_name_common 6,13-Bis(methylthio)pentacene
_chemical_name_systematic
; 
 6,13-Bis(methylthio)pentacene 
;
_space_group_IT_number 14
_symmetry_cell_setting monoclinic
_symmetry_space_group_name_Hall '-P 2yn'
_symmetry_space_group_name_H-M 'P 1 21/n 1'
_atom_sites_solution_hydrogens geom
_atom_sites_solution_primary direct
_atom_sites_solution_secondary difmap
_audit_creation_method SHELXL-97
_cell_angle_alpha 90.00
_cell_angle_beta 95.199(2)
_cell_angle_gamma 90.00
_cell_formula_units_Z 2
_cell_length_a 5.1281(9)
_cell_length_b 17.586(3)
_cell_length_c 9.3323(16)
_cell_measurement_reflns_used 1221
_cell_measurement_temperature 90
_cell_measurement_theta_max 27.07
_cell_measurement_theta_min 2.48
_cell_volume 838.2(3)
_computing_cell_refinement 'Bruker SMART'
_computing_data_collection 'Bruker SMART'
_computing_data_reduction 'Bruker SAINT'
_computing_molecular_graphics 'ORTEP-3 (Farrugia, 1997)'
_computing_publication_material 'SHELXL-97 (Sheldrick, 1997)'
_computing_structure_refinement 'SHELXL-97 (Sheldrick, 1997)'
_computing_structure_solution 'SHELXS-97 (Sheldrick, 1990)'
_diffrn_ambient_temperature 90
_diffrn_measured_fraction_theta_full 0.983
_diffrn_measured_fraction_theta_max 0.983
_diffrn_measurement_device_type 'CCD area detector'
_diffrn_measurement_method 'phi and omega scans'
_diffrn_radiation_monochromator graphite
_diffrn_radiation_source 'fine-focus sealed tube'
_diffrn_radiation_type MoK\a
_diffrn_radiation_wavelength 0.71073
_diffrn_reflns_av_R_equivalents 0.0438
_diffrn_reflns_av_sigmaI/netI 0.0543
_diffrn_reflns_limit_h_max 6
_diffrn_reflns_limit_h_min -6
_diffrn_reflns_limit_k_max 22
_diffrn_reflns_limit_k_min -11
_diffrn_reflns_limit_l_max 12
_diffrn_reflns_limit_l_min -10
_diffrn_reflns_number 4885
_diffrn_reflns_theta_full 27.42
_diffrn_reflns_theta_max 27.42
_diffrn_reflns_theta_min 2.32
_exptl_absorpt_coefficient_mu 0.322
_exptl_absorpt_correction_type none
_exptl_crystal_colour green
_exptl_crystal_density_diffrn 1.468
_exptl_crystal_density_method 'not measured'
_exptl_crystal_description needle
_exptl_crystal_F_000 388
_exptl_crystal_size_max 0.30
_exptl_crystal_size_mid 0.10
_exptl_crystal_size_min 0.10
_refine_diff_density_max 0.446
_refine_diff_density_min -0.272
_refine_diff_density_rms 0.080
_refine_ls_extinction_method none
_refine_ls_goodness_of_fit_ref 1.042
_refine_ls_hydrogen_treatment constr
_refine_ls_matrix_type full
_refine_ls_number_parameters 119
_refine_ls_number_reflns 1886
_refine_ls_number_restraints 0
_refine_ls_restrained_S_all 1.042
_refine_ls_R_factor_all 0.0578
_refine_ls_R_factor_gt 0.0407
_refine_ls_shift/su_max 0.001
_refine_ls_shift/su_mean 0.000
_refine_ls_structure_factor_coef Fsqd
_refine_ls_weighting_details 'calc w=1/[\s^2^(Fo^2^)+(0.0584P)^2^+0.2567P] where P=(Fo^2^+2Fc^2^)/3'
_refine_ls_weighting_scheme calc
_refine_ls_wR_factor_gt 0.1047
_refine_ls_wR_factor_ref 0.1126
_reflns_number_gt 1437
_reflns_number_total 1886
_reflns_threshold_expression >2sigma(I)
_cod_data_source_file ol060679xsi20060319_104017.cif
_cod_data_source_block RS-II-039-9-2
_cod_depositor_comments
;
The following automatic conversions were performed:
'_atom_site_symetry_multiplicity' tag replaced with
'_atom_site_symmetry_multiplicity'.

Automatic conversion script
Id: cif_correct_tags 1440 2010-10-19 06:21:57Z saulius 

The following automatic conversions were performed:

'_symmetry_cell_setting' value 'Monoclinic' changed to 'monoclinic'
according to /home/saulius/struct/CIF-dictionaries/cif_core.dic
dictionary named 'cif_core.dic' version 2.4.1 from 2010-06-29.

Automatic conversion script
Id: cif_fix_values 1715 2011-07-08 13:25:40Z adriana 
;
_cod_original_sg_symbol_H-M 'P2(1)/n  '
_cod_database_code 1505994

loop_
_symmetry_equiv_pos_as_xyz
'x, y, z'
'-x+1/2, y+1/2, -z+1/2'
'-x, -y, -z'
'x-1/2, -y-1/2, z-1/2'

loop_
_atom_site_label
_atom_site_type_symbol
_atom_site_fract_x
_atom_site_fract_y
_atom_site_fract_z
_atom_site_U_iso_or_equiv
_atom_site_adp_type
_atom_site_occupancy
_atom_site_symmetry_multiplicity
_atom_site_calc_flag
_atom_site_refinement_flags
S1 S 1.19873(9) 0.54440(3) 0.32503(5) 0.01292(17) Uani 1 1 d .
C11 C 0.7905(4) 0.44663(11) -0.0296(2) 0.0109(4) Uani 1 1 d .
C1 C 1.0859(4) 0.52062(11) 0.1443(2) 0.0103(4) Uani 1 1 d .
C12 C 0.9477(4) 0.61107(12) 0.3676(2) 0.0171(5) Uani 1 1 d .
H12A H 0.7765 0.5859 0.3569 0.021 Uiso 1 1 calc R
H12B H 0.9463 0.6546 0.3019 0.021 Uiso 1 1 calc R
H12C H 0.9845 0.6288 0.4669 0.021 Uiso 1 1 calc R
C6 C 0.2338(4) 0.29591(12) 0.2941(2) 0.0154(4) Uani 1 1 d .
H6 H 0.1556 0.2731 0.3719 0.018 Uiso 1 1 calc R
C4 C 0.5528(4) 0.38206(11) 0.2063(2) 0.0118(4) Uani 1 1 d .
C2 C 0.8793(4) 0.46812(11) 0.1182(2) 0.0108(4) Uani 1 1 d .
C7 C 0.1458(4) 0.27505(11) 0.1496(2) 0.0151(4) Uani 1 1 d .
H7 H 0.0080 0.2392 0.1321 0.018 Uiso 1 1 calc R
C3 C 0.7529(4) 0.43466(11) 0.2305(2) 0.0115(4) Uani 1 1 d .
H3 H 0.8072 0.4488 0.3269 0.014 Uiso 1 1 calc R
C9 C 0.4661(4) 0.36043(11) 0.0605(2) 0.0119(4) Uani 1 1 d .
C5 C 0.4268(4) 0.34771(11) 0.3215(2) 0.0139(4) Uani 1 1 d .
H5 H 0.4797 0.3616 0.4181 0.017 Uiso 1 1 calc R
C8 C 0.2583(4) 0.30627(11) 0.0375(2) 0.0141(4) Uani 1 1 d .
H8 H 0.1982 0.2919 -0.0580 0.017 Uiso 1 1 calc R
C10 C 0.5864(4) 0.39304(11) -0.0518(2) 0.0122(4) Uani 1 1 d .
H10 H 0.5288 0.3787 -0.1476 0.015 Uiso 1 1 calc R

loop_
_atom_site_aniso_label
_atom_site_aniso_U_11
_atom_site_aniso_U_22
_atom_site_aniso_U_33
_atom_site_aniso_U_23
_atom_site_aniso_U_13
_atom_site_aniso_U_12
S1 0.0124(3) 0.0177(3) 0.0084(3) -0.0015(2) -0.00026(17) -0.0005(2)
C11 0.0108(9) 0.0121(10) 0.0095(9) 0.0003(7) -0.0002(7) 0.0029(7)
C1 0.0098(9) 0.0115(10) 0.0093(9) -0.0009(7) -0.0003(7) 0.0020(7)
C12 0.0174(10) 0.0193(11) 0.0147(10) -0.0031(8) 0.0012(8) 0.0012(9)
C6 0.0165(10) 0.0139(10) 0.0167(10) 0.0028(8) 0.0069(8) 0.0010(8)
C4 0.0111(9) 0.0112(10) 0.0131(10) 0.0010(8) 0.0011(7) 0.0020(8)
C2 0.0113(9) 0.0109(9) 0.0101(9) 0.0004(7) -0.0002(7) 0.0039(8)
C7 0.0150(10) 0.0116(10) 0.0187(10) -0.0011(8) 0.0016(8) -0.0012(8)
C3 0.0113(9) 0.0139(10) 0.0094(9) -0.0005(8) 0.0008(7) 0.0031(8)
C9 0.0125(9) 0.0107(9) 0.0124(9) -0.0008(8) 0.0003(7) 0.0022(7)
C5 0.0143(10) 0.0149(11) 0.0128(10) 0.0012(8) 0.0021(8) 0.0025(8)
C8 0.0135(10) 0.0134(10) 0.0151(10) -0.0011(8) 0.0005(7) 0.0016(8)
C10 0.0127(9) 0.0130(10) 0.0106(9) -0.0020(8) -0.0012(7) 0.0023(8)

loop_
_atom_type_symbol
_atom_type_description
_atom_type_scat_dispersion_real
_atom_type_scat_dispersion_imag
_atom_type_scat_source
C C 0.0033 0.0016 'International Tables Vol C Tables 4.2.6.8 and 6.1.1.4'
H H 0.0000 0.0000 'International Tables Vol C Tables 4.2.6.8 and 6.1.1.4'
S S 0.1246 0.1234 'International Tables Vol C Tables 4.2.6.8 and 6.1.1.4'

loop_
_geom_angle_atom_site_label_1
_geom_angle_atom_site_label_2
_geom_angle_atom_site_label_3
_geom_angle
_geom_angle_site_symmetry_1
_geom_angle_site_symmetry_3
C1 S1 C12 100.55(9) . .
C10 C11 C1 122.56(17) . 3_765
C10 C11 C2 118.37(18) . .
C1 C11 C2 119.06(17) 3_765 .
C2 C1 C11 121.11(17) . 3_765
C2 C1 S1 119.45(15) . .
C11 C1 S1 119.43(14) 3_765 .
S1 C12 H12A 109.5 . .
S1 C12 H12B 109.5 . .
H12A C12 H12B 109.5 . .
S1 C12 H12C 109.5 . .
H12A C12 H12C 109.5 . .
H12B C12 H12C 109.5 . .
C5 C6 C7 120.93(19) . .
C5 C6 H6 119.5 . .
C7 C6 H6 119.5 . .
C3 C4 C9 119.38(18) . .
C3 C4 C5 122.37(18) . .
C9 C4 C5 118.24(17) . .
C1 C2 C3 122.24(18) . .
C1 C2 C11 119.83(17) . .
C3 C2 C11 117.93(18) . .
C8 C7 C6 120.23(19) . .
C8 C7 H7 119.9 . .
C6 C7 H7 119.9 . .
C4 C3 C2 122.74(19) . .
C4 C3 H3 118.6 . .
C2 C3 H3 118.6 . .
C10 C9 C8 122.52(17) . .
C10 C9 C4 118.87(18) . .
C8 C9 C4 118.61(17) . .
C6 C5 C4 120.85(18) . .
C6 C5 H5 119.6 . .
C4 C5 H5 119.6 . .
C7 C8 C9 121.12(18) . .
C7 C8 H8 119.4 . .
C9 C8 H8 119.4 . .
C9 C10 C11 122.70(18) . .
C9 C10 H10 118.7 . .
C11 C10 H10 118.7 . .

loop_
_geom_bond_atom_site_label_1
_geom_bond_atom_site_label_2
_geom_bond_distance
_geom_bond_site_symmetry_2
S1 C1 1.7825(19) .
S1 C12 1.812(2) .
C11 C10 1.410(3) .
C11 C1 1.415(3) 3_765
C11 C2 1.462(3) .
C1 C2 1.410(3) .
C1 C11 1.415(3) 3_765
C12 H12A 0.9800 .
C12 H12B 0.9800 .
C12 H12C 0.9800 .
C6 C5 1.352(3) .
C6 C7 1.430(3) .
C6 H6 0.9500 .
C4 C3 1.385(3) .
C4 C9 1.443(3) .
C4 C5 1.437(3) .
C2 C3 1.410(3) .
C7 C8 1.356(3) .
C7 H7 0.9500 .
C3 H3 0.9500 .
C9 C10 1.388(3) .
C9 C8 1.431(3) .
C5 H5 0.9500 .
C8 H8 0.9500 .
C10 H10 0.9500 .

loop_
_geom_torsion_atom_site_label_1
_geom_torsion_atom_site_label_2
_geom_torsion_atom_site_label_3
_geom_torsion_atom_site_label_4
_geom_torsion
_geom_torsion_site_symmetry_1
_geom_torsion_site_symmetry_4
C12 S1 C1 C2 -78.81(17) . .
C12 S1 C1 C11 102.70(17) . 3_765
C11 C1 C2 C3 179.99(18) 3_765 .
S1 C1 C2 C3 1.5(3) . .
C11 C1 C2 C11 0.2(3) 3_765 .
S1 C1 C2 C11 -178.26(14) . .
C10 C11 C2 C1 178.95(17) . .
C1 C11 C2 C1 -0.2(3) 3_765 .
C10 C11 C2 C3 -0.8(3) . .
C1 C11 C2 C3 -179.99(17) 3_765 .
C5 C6 C7 C8 1.0(3) . .
C9 C4 C3 C2 -0.6(3) . .
C5 C4 C3 C2 179.40(18) . .
C1 C2 C3 C4 -178.85(18) . .
C11 C2 C3 C4 0.9(3) . .
C3 C4 C9 C10 0.1(3) . .
C5 C4 C9 C10 -179.88(18) . .
C3 C4 C9 C8 -179.72(17) . .
C5 C4 C9 C8 0.3(3) . .
C7 C6 C5 C4 -1.4(3) . .
C3 C4 C5 C6 -179.30(18) . .
C9 C4 C5 C6 0.7(3) . .
C6 C7 C8 C9 0.0(3) . .
C10 C9 C8 C7 179.58(19) . .
C4 C9 C8 C7 -0.6(3) . .
C8 C9 C10 C11 179.76(17) . .
C4 C9 C10 C11 0.0(3) . .
C1 C11 C10 C9 179.53(18) 3_765 .
C2 C11 C10 C9 0.4(3) . .
